data_4104211
loop_
_publ_author_name
'S\'ebastien Ulrich'
'Jean-Marie Lehn'

_publ_section_title
;
 Adaptation to Shape Switching by Component Selection in a Constitutional
 Dynamic System
;
_journal_name_full 'Journal of the American Chemical Society'
_journal_page_first 5546
_journal_page_last 5559
_journal_paper_doi 10.1021/ja809828g
_journal_volume 131
_journal_year 2009
_chemical_formula_sum 'C19 H20 F6 N6 O7 S2 Zn'
_chemical_formula_weight 687.90
_chemical_name_systematic
;
 ?
;
_space_group_IT_number 14
_symmetry_cell_setting monoclinic
_symmetry_space_group_name_Hall '-P 2yn'
_symmetry_space_group_name_H-M 'P 1 21/n 1'
_atom_sites_solution_hydrogens geom
_atom_sites_solution_primary direct
_atom_sites_solution_secondary difmap
_audit_creation_method SHELXL-97
_cell_angle_alpha 90.00
_cell_angle_beta 92.939(2)
_cell_angle_gamma 90.00
_cell_formula_units_Z 4
_cell_length_a 8.9789(2)
_cell_length_b 24.7904(7)
_cell_length_c 11.9554(3)
_cell_measurement_reflns_used 17816
_cell_measurement_temperature 173(2)
_cell_measurement_theta_max 27.485
_cell_measurement_theta_min 0.998
_cell_volume 2657.66(12)
_computing_cell_refinement 'Denzo (Nonius B.V., 1998)'
_computing_data_collection 'Collect (Nonius B.V., 1998)'
_computing_data_reduction 'Denzo (Nonius B.V., 1998)'
_computing_structure_refinement 'SHELXL-97 (Sheldrick, 1997)'
_computing_structure_solution 'SHELXS-97 (Sheldrick, 1997)'
_diffrn_ambient_temperature 173(2)
_diffrn_measured_fraction_theta_full 0.997
_diffrn_measured_fraction_theta_max 0.997
_diffrn_measurement_device_type 'Kappa CCD'
_diffrn_measurement_method '/p scans'
_diffrn_radiation_monochromator graphite
_diffrn_radiation_source 'fine-focus sealed tube'
_diffrn_radiation_type MoK\a
_diffrn_radiation_wavelength 0.71073
_diffrn_reflns_av_R_equivalents 0.0275
_diffrn_reflns_av_sigmaI/netI 0.0426
_diffrn_reflns_limit_h_max 11
_diffrn_reflns_limit_h_min -11
_diffrn_reflns_limit_k_max 29
_diffrn_reflns_limit_k_min -32
_diffrn_reflns_limit_l_max 15
_diffrn_reflns_limit_l_min -15
_diffrn_reflns_number 10229
_diffrn_reflns_theta_full 27.48
_diffrn_reflns_theta_max 27.48
_diffrn_reflns_theta_min 1.89
_exptl_absorpt_coefficient_mu 1.175
_exptl_absorpt_correction_type none
_exptl_crystal_colour yellow
_exptl_crystal_density_diffrn 1.719
_exptl_crystal_density_meas ?
_exptl_crystal_density_method 'not measured'
_exptl_crystal_description block
_exptl_crystal_F_000 1392
_exptl_crystal_size_max 0.4
_exptl_crystal_size_mid 0.4
_exptl_crystal_size_min 0.3
_refine_diff_density_max 1.391
_refine_diff_density_min -0.678
_refine_diff_density_rms 0.086
_refine_ls_extinction_method none
_refine_ls_goodness_of_fit_ref 1.028
_refine_ls_hydrogen_treatment mixed
_refine_ls_matrix_type full
_refine_ls_number_parameters 379
_refine_ls_number_reflns 6092
_refine_ls_number_restraints 0
_refine_ls_restrained_S_all 1.028
_refine_ls_R_factor_all 0.0766
_refine_ls_R_factor_gt 0.0563
_refine_ls_shift/su_max 0.001
_refine_ls_shift/su_mean 0.000
_refine_ls_structure_factor_coef Fsqd
_refine_ls_weighting_details 'calc w=1/[\s^2^(Fo^2^)+(0.0762P)^2^+4.2945P] where P=(Fo^2^+2Fc^2^)/3'
_refine_ls_weighting_scheme calc
_refine_ls_wR_factor_gt 0.1477
_refine_ls_wR_factor_ref 0.1588
_reflns_number_gt 4621
_reflns_number_total 6092
_reflns_threshold_expression >2sigma(I)
_cod_data_source_file ja809828g_si_008.cif
_cod_data_source_block su16
_cod_depositor_comments
;
The following automatic conversions were performed:

'_exptl_crystal_density_meas' value 'not measured' was changed to '?'
- the value is perceived as not measured.

Automatic conversion script
Id: cif_fix_values 3008 2015-01-20 13:52:24Z robertas 
;
_cod_original_sg_symbol_H-M P21/n
_cod_database_code 4104211

loop_
_symmetry_equiv_pos_as_xyz
'x, y, z'
'-x+1/2, y+1/2, -z+1/2'
'-x, -y, -z'
'x-1/2, -y-1/2, z-1/2'

loop_
_atom_site_label
_atom_site_type_symbol
_atom_site_fract_x
_atom_site_fract_y
_atom_site_fract_z
_atom_site_U_iso_or_equiv
_atom_site_adp_type
_atom_site_occupancy
_atom_site_symmetry_multiplicity
_atom_site_calc_flag
_atom_site_refinement_flags
C1 C 0.3941(4) 0.11074(15) 0.9147(3) 0.0372(8) Uani 1 1 d .
C2 C 0.2577(4) 0.09600(18) 0.9539(4) 0.0456(9) Uani 1 1 d .
H2 H 0.2328 0.0592 0.9652 0.055 Uiso 1 1 calc R
C3 C 0.1591(4) 0.13692(19) 0.9759(4) 0.0483(10) Uani 1 1 d .
H3 H 0.0643 0.1283 1.0028 0.058 Uiso 1 1 calc R
C4 C 0.1958(4) 0.18931(17) 0.9597(3) 0.0401(9) Uani 1 1 d .
H4 H 0.1277 0.2174 0.9747 0.048 Uiso 1 1 calc R
C5 C 0.3371(4) 0.20113(15) 0.9199(3) 0.0324(7) Uani 1 1 d .
C6 C 0.2939(5) 0.30146(17) 0.9156(4) 0.0489(10) Uani 1 1 d .
H6A H 0.3534 0.3290 0.9561 0.073 Uiso 1 1 calc R
H6B H 0.2071 0.2923 0.9583 0.073 Uiso 1 1 calc R
H6C H 0.2603 0.3154 0.8419 0.073 Uiso 1 1 calc R
C7 C 0.5730(4) 0.30224(15) 0.8248(3) 0.0347(8) Uani 1 1 d .
H7 H 0.5230 0.3357 0.8328 0.042 Uiso 1 1 calc R
C8 C 0.7192(4) 0.29798(16) 0.7767(3) 0.0353(8) Uani 1 1 d .
C9 C 0.7975(5) 0.34316(18) 0.7437(3) 0.0448(9) Uani 1 1 d .
H9 H 0.7567 0.3783 0.7508 0.054 Uiso 1 1 calc R
C10 C 0.9355(5) 0.3360(2) 0.7006(4) 0.0507(11) Uani 1 1 d .
H10 H 0.9920 0.3663 0.6786 0.061 Uiso 1 1 calc R
C11 C 0.9905(4) 0.28501(19) 0.6896(3) 0.0482(10) Uani 1 1 d .
H11 H 1.0855 0.2795 0.6599 0.058 Uiso 1 1 calc R
C12 C 0.9067(4) 0.24141(18) 0.7223(3) 0.0404(9) Uani 1 1 d .
C13 C 0.9520(4) 0.18541(19) 0.7097(4) 0.0473(10) Uani 1 1 d .
H13 H 1.0432 0.1775 0.6763 0.057 Uiso 1 1 calc R
C14 C 0.9282(5) 0.0927(2) 0.7210(5) 0.0663(14) Uani 1 1 d .
H14A H 1.0007 0.0824 0.7824 0.080 Uiso 1 1 calc R
H14B H 0.9814 0.0929 0.6505 0.080 Uiso 1 1 calc R
C15 C 0.8067(5) 0.0512(2) 0.7121(5) 0.0636(13) Uani 1 1 d .
H15A H 0.8488 0.0168 0.6861 0.076 Uiso 1 1 calc R
H15B H 0.7297 0.0631 0.6551 0.076 Uiso 1 1 calc R
C16 C 0.7340(6) 0.0416(2) 0.8211(5) 0.0689(14) Uani 1 1 d .
H16A H 0.6790 0.0070 0.8167 0.083 Uiso 1 1 calc R
H16B H 0.8122 0.0386 0.8822 0.083 Uiso 1 1 calc R
C17 C 0.5062(4) 0.07062(16) 0.8862(3) 0.0429(9) Uani 1 1 d .
H17 H 0.4872 0.0333 0.8963 0.052 Uiso 1 1 calc R
C18 C 0.3625(6) 0.1174(2) 0.5483(4) 0.0610(13) Uani 1 1 d .
C19 C 0.8169(6) 0.04901(19) 0.3102(5) 0.0676(14) Uani 1 1 d .
F1 F 0.3629(5) 0.08357(16) 0.6334(3) 0.1251(18) Uani 1 1 d .
F2 F 0.4552(4) 0.09870(13) 0.4737(3) 0.0920(11) Uani 1 1 d .
F3 F 0.2262(3) 0.11775(14) 0.4991(3) 0.0815(10) Uani 1 1 d .
F4 F 0.7163(6) 0.07097(18) 0.3607(4) 0.1304(18) Uani 1 1 d .
F5 F 0.9464(6) 0.06813(16) 0.3601(4) 0.1317(18) Uani 1 1 d .
F6 F 0.8227(4) -0.00383(12) 0.3234(3) 0.0922(11) Uani 1 1 d .
N1 N 0.4345(3) 0.16205(12) 0.8979(2) 0.0316(6) Uani 1 1 d .
N2 N 0.3841(3) 0.25365(12) 0.9018(3) 0.0357(7) Uani 1 1 d .
N3 N 0.5178(3) 0.25705(12) 0.8556(2) 0.0329(6) Uani 1 1 d .
N4 N 0.7723(3) 0.24796(13) 0.7669(2) 0.0326(6) Uani 1 1 d .
N5 N 0.8725(3) 0.14751(15) 0.7423(3) 0.0447(8) Uani 1 1 d .
N6 N 0.6287(4) 0.08592(13) 0.8479(3) 0.0421(7) Uani 1 1 d .
O1 O 0.5600(3) 0.17303(10) 0.6544(2) 0.0362(6) Uani 1 1 d .
O2 O 0.4263(3) 0.21492(11) 0.4973(2) 0.0423(6) Uani 1 1 d .
O3 O 0.3013(3) 0.20021(17) 0.6678(3) 0.0638(10) Uani 1 1 d .
O4 O 0.8158(4) 0.12405(13) 0.1616(3) 0.0671(10) Uani 1 1 d .
O5 O 0.9416(8) 0.0413(2) 0.1245(6) 0.158(3) Uani 1 1 d .
O6 O 0.6783(7) 0.0458(2) 0.1185(5) 0.139(2) Uani 1 1 d .
O7 O 0.7684(4) 0.18700(14) 0.9779(3) 0.0470(7) Uani 1 1 d .
S1 S 0.41692(9) 0.18361(4) 0.59749(8) 0.0346(2) Uani 1 1 d .
S2 S 0.81834(14) 0.06644(5) 0.16157(11) 0.0561(3) Uani 1 1 d .
Zn1 Zn 0.65552(4) 0.174222(17) 0.82413(4) 0.03318(14) Uani 1 1 d .
H7B H 0.779(5) 0.1699(17) 1.027(4) 0.032(12) Uiso 1 1 d .
H7A H 0.812(5) 0.2148(19) 0.992(4) 0.043(12) Uiso 1 1 d .

loop_
_atom_site_aniso_label
_atom_site_aniso_U_11
_atom_site_aniso_U_22
_atom_site_aniso_U_33
_atom_site_aniso_U_23
_atom_site_aniso_U_13
_atom_site_aniso_U_12
C1 0.0337(18) 0.041(2) 0.036(2) 0.0061(16) -0.0002(14) -0.0044(15)
C2 0.040(2) 0.049(2) 0.048(2) 0.0092(19) 0.0024(17) -0.0124(17)
C3 0.0308(19) 0.067(3) 0.048(2) 0.009(2) 0.0084(16) -0.0090(18)
C4 0.0247(16) 0.055(2) 0.042(2) 0.0051(18) 0.0085(14) 0.0029(15)
C5 0.0262(16) 0.0421(19) 0.0293(17) 0.0043(15) 0.0054(13) 0.0009(14)
C6 0.045(2) 0.042(2) 0.061(3) 0.003(2) 0.0164(19) 0.0077(17)
C7 0.0352(18) 0.0344(18) 0.0347(19) 0.0037(15) 0.0032(14) 0.0027(14)
C8 0.0317(17) 0.045(2) 0.0294(18) 0.0032(16) -0.0008(14) -0.0069(15)
C9 0.049(2) 0.046(2) 0.039(2) 0.0069(18) -0.0013(17) -0.0119(18)
C10 0.044(2) 0.068(3) 0.041(2) 0.012(2) 0.0024(18) -0.024(2)
C11 0.0317(19) 0.073(3) 0.041(2) 0.004(2) 0.0063(16) -0.0147(19)
C12 0.0233(16) 0.065(3) 0.0328(19) -0.0002(18) 0.0015(13) -0.0057(16)
C13 0.0198(17) 0.074(3) 0.048(2) -0.008(2) 0.0030(15) 0.0021(17)
C14 0.038(2) 0.067(3) 0.094(4) -0.014(3) 0.007(2) 0.013(2)
C15 0.052(3) 0.063(3) 0.075(3) -0.020(3) 0.001(2) 0.017(2)
C16 0.073(3) 0.047(3) 0.088(4) 0.000(3) 0.016(3) 0.022(2)
C17 0.047(2) 0.034(2) 0.047(2) 0.0004(17) -0.0007(17) 0.0003(16)
C18 0.062(3) 0.054(3) 0.064(3) 0.013(2) -0.019(2) -0.018(2)
C19 0.076(3) 0.038(2) 0.090(4) 0.018(3) 0.017(3) 0.009(2)
F1 0.172(4) 0.087(2) 0.109(3) 0.060(2) -0.065(3) -0.078(3)
F2 0.102(3) 0.067(2) 0.105(3) -0.0332(19) -0.018(2) 0.0154(18)
F3 0.0670(18) 0.102(2) 0.072(2) 0.0116(18) -0.0245(15) -0.0436(17)
F4 0.181(4) 0.104(3) 0.115(3) 0.036(3) 0.096(3) 0.041(3)
F5 0.169(4) 0.078(3) 0.140(4) 0.034(3) -0.070(3) -0.026(3)
F6 0.104(2) 0.0421(16) 0.133(3) 0.0344(18) 0.028(2) 0.0032(15)
N1 0.0264(14) 0.0381(16) 0.0306(15) 0.0008(12) 0.0054(11) 0.0005(11)
N2 0.0280(14) 0.0400(16) 0.0401(17) 0.0020(14) 0.0119(12) 0.0044(12)
N3 0.0271(14) 0.0385(16) 0.0336(16) 0.0035(13) 0.0070(11) 0.0005(12)
N4 0.0235(13) 0.0453(17) 0.0293(15) 0.0011(13) 0.0030(11) -0.0049(12)
N5 0.0257(15) 0.054(2) 0.054(2) -0.0085(17) -0.0025(14) 0.0069(14)
N6 0.0393(17) 0.0368(17) 0.051(2) -0.0002(15) 0.0048(14) 0.0092(13)
O1 0.0244(12) 0.0523(16) 0.0319(13) -0.0008(11) 0.0001(10) 0.0020(10)
O2 0.0400(14) 0.0469(16) 0.0399(15) 0.0062(12) 0.0004(11) -0.0006(11)
O3 0.0281(14) 0.121(3) 0.0429(17) -0.0027(18) 0.0076(12) 0.0192(16)
O4 0.109(3) 0.0415(17) 0.050(2) 0.0097(14) -0.0051(19) -0.0043(17)
O5 0.190(6) 0.129(5) 0.166(6) 0.052(4) 0.127(5) 0.075(4)
O6 0.183(5) 0.084(3) 0.141(5) 0.027(3) -0.082(4) -0.068(3)
O7 0.0597(19) 0.0425(17) 0.0372(17) 0.0096(14) -0.0128(14) -0.0122(14)
S1 0.0223(4) 0.0496(5) 0.0322(5) 0.0011(4) 0.0024(3) 0.0002(3)
S2 0.0733(8) 0.0377(6) 0.0586(7) 0.0006(5) 0.0165(6) -0.0012(5)
Zn1 0.0254(2) 0.0403(3) 0.0339(2) 0.00154(18) 0.00168(15) -0.00061(16)

loop_
_atom_type_symbol
_atom_type_description
_atom_type_scat_dispersion_real
_atom_type_scat_dispersion_imag
_atom_type_scat_source
C C 0.0033 0.0016 'International Tables Vol C Tables 4.2.6.8 and 6.1.1.4'
H H 0.0000 0.0000 'International Tables Vol C Tables 4.2.6.8 and 6.1.1.4'
F F 0.0171 0.0103 'International Tables Vol C Tables 4.2.6.8 and 6.1.1.4'
N N 0.0061 0.0033 'International Tables Vol C Tables 4.2.6.8 and 6.1.1.4'
O O 0.0106 0.0060 'International Tables Vol C Tables 4.2.6.8 and 6.1.1.4'
S S 0.1246 0.1234 'International Tables Vol C Tables 4.2.6.8 and 6.1.1.4'
Zn Zn 0.2839 1.4301 'International Tables Vol C Tables 4.2.6.8 and 6.1.1.4'

loop_
_geom_angle_atom_site_label_1
_geom_angle_atom_site_label_2
_geom_angle_atom_site_label_3
_geom_angle
N1 C1 C2 123.5(4)
N1 C1 C17 114.5(3)
C2 C1 C17 122.0(4)
C3 C2 C1 117.3(4)
C3 C2 H2 121.4
C1 C2 H2 121.4
C4 C3 C2 120.9(4)
C4 C3 H3 119.6
C2 C3 H3 119.6
C3 C4 C5 118.5(4)
C3 C4 H4 120.8
C5 C4 H4 120.8
N1 C5 N2 116.2(3)
N1 C5 C4 121.6(3)
N2 C5 C4 122.2(3)
N2 C6 H6A 109.5
N2 C6 H6B 109.5
H6A C6 H6B 109.5
N2 C6 H6C 109.5
H6A C6 H6C 109.5
H6B C6 H6C 109.5
N3 C7 C8 114.6(3)
N3 C7 H7 122.7
C8 C7 H7 122.7
N4 C8 C9 122.3(4)
N4 C8 C7 115.6(3)
C9 C8 C7 122.0(4)
C10 C9 C8 118.7(4)
C10 C9 H9 120.6
C8 C9 H9 120.6
C11 C10 C9 119.4(4)
C11 C10 H10 120.3
C9 C10 H10 120.3
C10 C11 C12 119.4(4)
C10 C11 H11 120.3
C12 C11 H11 120.3
N4 C12 C11 121.7(4)
N4 C12 C13 114.5(3)
C11 C12 C13 123.8(4)
N5 C13 C12 121.1(3)
N5 C13 H13 119.5
C12 C13 H13 119.5
N5 C14 C15 113.1(4)
N5 C14 H14A 109.0
C15 C14 H14A 109.0
N5 C14 H14B 109.0
C15 C14 H14B 109.0
H14A C14 H14B 107.8
C14 C15 C16 113.1(5)
C14 C15 H15A 109.0
C16 C15 H15A 109.0
C14 C15 H15B 109.0
C16 C15 H15B 109.0
H15A C15 H15B 107.8
N6 C16 C15 112.1(4)
N6 C16 H16A 109.2
C15 C16 H16A 109.2
N6 C16 H16B 109.2
C15 C16 H16B 109.2
H16A C16 H16B 107.9
N6 C17 C1 119.9(4)
N6 C17 H17 120.1
C1 C17 H17 120.1
F1 C18 F3 108.1(4)
F1 C18 F2 108.5(5)
F3 C18 F2 107.4(4)
F1 C18 S1 109.7(4)
F3 C18 S1 111.4(4)
F2 C18 S1 111.5(3)
F4 C19 F6 113.8(5)
F4 C19 F5 105.1(6)
F6 C19 F5 105.4(4)
F4 C19 S2 114.3(4)
F6 C19 S2 110.4(4)
F5 C19 S2 107.1(4)
C5 N1 C1 118.2(3)
C5 N1 Zn1 125.6(2)
C1 N1 Zn1 116.1(2)
N3 N2 C5 113.9(3)
N3 N2 C6 120.6(3)
C5 N2 C6 125.0(3)
C7 N3 N2 122.4(3)
C7 N3 Zn1 118.9(2)
N2 N3 Zn1 118.7(2)
C8 N4 C12 118.4(3)
C8 N4 Zn1 123.9(2)
C12 N4 Zn1 117.7(3)
C13 N5 C14 115.7(4)
C13 N5 Zn1 114.9(3)
C14 N5 Zn1 129.4(3)
C17 N6 C16 115.2(4)
C17 N6 Zn1 116.2(3)
C16 N6 Zn1 128.5(3)
S1 O1 Zn1 137.66(16)
Zn1 O7 H7B 132(3)
Zn1 O7 H7A 122(3)
H7B O7 H7A 106(5)
O3 S1 O2 114.27(19)
O3 S1 O1 115.44(16)
O2 S1 O1 113.75(15)
O3 S1 C18 105.2(3)
O2 S1 C18 104.3(2)
O1 S1 C18 101.98(19)
O5 S2 O4 118.0(3)
O5 S2 O6 115.7(5)
O4 S2 O6 110.1(3)
O5 S2 C19 104.7(3)
O4 S2 C19 103.6(2)
O6 S2 C19 102.4(3)
O7 Zn1 O1 169.91(12)
O7 Zn1 N6 95.07(13)
O1 Zn1 N6 93.78(11)
O7 Zn1 N4 86.05(12)
O1 Zn1 N4 83.88(10)
N6 Zn1 N4 154.37(11)
O7 Zn1 N1 94.25(12)
O1 Zn1 N1 92.92(10)
N6 Zn1 N1 73.27(11)
N4 Zn1 N1 132.27(11)
O7 Zn1 N5 91.98(13)
O1 Zn1 N5 84.37(10)
N6 Zn1 N5 82.62(13)
N4 Zn1 N5 71.75(12)
N1 Zn1 N5 155.52(12)
O7 Zn1 N3 87.90(12)
O1 Zn1 N3 88.63(10)
N6 Zn1 N3 138.72(10)
N4 Zn1 N3 66.87(10)
N1 Zn1 N3 65.45(10)
N5 Zn1 N3 138.53(11)

loop_
_geom_bond_atom_site_label_1
_geom_bond_atom_site_label_2
_geom_bond_distance
C1 N1 1.341(5)
C1 C2 1.383(5)
C1 C17 1.468(5)
C2 C3 1.381(6)
C2 H2 0.9500
C3 C4 1.356(6)
C3 H3 0.9500
C4 C5 1.409(5)
C4 H4 0.9500
C5 N1 1.340(5)
C5 N2 1.389(5)
C6 N2 1.450(5)
C6 H6A 0.9800
C6 H6B 0.9800
C6 H6C 0.9800
C7 N3 1.286(5)
C7 C8 1.464(5)
C7 H7 0.9500
C8 N4 1.336(5)
C8 C9 1.390(5)
C9 C10 1.378(6)
C9 H9 0.9500
C10 C11 1.366(7)
C10 H10 0.9500
C11 C12 1.385(6)
C11 H11 0.9500
C12 N4 1.354(4)
C12 C13 1.456(6)
C13 N5 1.254(6)
C13 H13 0.9500
C14 N5 1.475(6)
C14 C15 1.499(7)
C14 H14A 0.9900
C14 H14B 0.9900
C15 C16 1.506(8)
C15 H15A 0.9900
C15 H15B 0.9900
C16 N6 1.495(5)
C16 H16A 0.9900
C16 H16B 0.9900
C17 N6 1.271(5)
C17 H17 0.9500
C18 F1 1.318(6)
C18 F3 1.330(5)
C18 F2 1.333(6)
C18 S1 1.803(5)
C19 F4 1.238(6)
C19 F6 1.320(5)
C19 F5 1.364(7)
C19 S2 1.829(6)
N1 Zn1 2.233(3)
N2 N3 1.350(4)
N3 Zn1 2.436(3)
N4 Zn1 2.232(3)
N5 Zn1 2.321(3)
N6 Zn1 2.222(3)
O1 S1 1.446(2)
O1 Zn1 2.162(2)
O2 S1 1.434(3)
O3 S1 1.429(3)
O4 S2 1.428(3)
O5 S2 1.364(5)
O6 S2 1.429(5)
O7 Zn1 2.077(3)
O7 H7B 0.73(5)
O7 H7A 0.81(5)
